data_2221866
loop_
_publ_author_name
'Lo, Kong Mun'
'Ng, Seik Weng'

_publ_section_title
;
 4-Hydroxy-<i>N</i>'-(4-hydroxybenzoyl)benzohydrazide
;
_journal_coeditor_code XU2507
_journal_issue 5
_journal_name_full 'Acta Crystallographica Section E'
_journal_page_first o969
_journal_paper_doi 10.1107/S1600536809012136
_journal_volume 65
_journal_year 2009
_chemical_formula_iupac 'C14 H12 N2 O4'
_chemical_formula_moiety 'C14 H12 N2 O4'
_chemical_formula_sum 'C14 H12 N2 O4'
_chemical_formula_weight 272.26
_chemical_name_systematic
;
4-Hydroxy-<i>N</i>'-(4-hydroxybenzoyl)benzohydrazide
;
_space_group_IT_number 19
_symmetry_cell_setting orthorhombic
_symmetry_space_group_name_Hall 'P 2ac 2ab'
_symmetry_space_group_name_H-M 'P 21 21 21'
_atom_sites_solution_hydrogens geom
_atom_sites_solution_primary direct
_atom_sites_solution_secondary difmap
_audit_creation_method SHELXL-97
_cell_angle_alpha 90.00
_cell_angle_beta 90.00
_cell_angle_gamma 90.00
_cell_formula_units_Z 4
_cell_length_a 8.7058(7)
_cell_length_b 9.7646(8)
_cell_length_c 14.2580(10)
_cell_measurement_reflns_used 3150
_cell_measurement_temperature 123(2)
_cell_measurement_theta_max 28.1
_cell_measurement_theta_min 2.7
_cell_volume 1212.05(16)
_computing_cell_refinement 'SAINT (Bruker, 2008)'
_computing_data_collection 'APEX2 (Bruker, 2008)'
_computing_data_reduction 'SAINT (Bruker, 2008)'
_computing_molecular_graphics 'X-SEED (Barbour, 2001)'
_computing_publication_material 'publCIF (Westrip, 2009)'
_computing_structure_refinement 'SHELXL97 (Sheldrick, 2008)'
_computing_structure_solution 'SHELXS97 (Sheldrick, 2008)'
_diffrn_ambient_temperature 123(2)
_diffrn_measured_fraction_theta_full 0.99
_diffrn_measured_fraction_theta_max 0.99
_diffrn_measurement_device_type 'Bruker SMART APEX'
_diffrn_measurement_method \w
_diffrn_radiation_monochromator graphite
_diffrn_radiation_source 'fine-focus sealed tube'
_diffrn_radiation_type MoK\a
_diffrn_radiation_wavelength 0.71073
_diffrn_reflns_av_R_equivalents 0.0213
_diffrn_reflns_av_sigmaI/netI 0.0188
_diffrn_reflns_limit_h_max 11
_diffrn_reflns_limit_h_min -7
_diffrn_reflns_limit_k_max 12
_diffrn_reflns_limit_k_min -12
_diffrn_reflns_limit_l_max 18
_diffrn_reflns_limit_l_min -18
_diffrn_reflns_number 6928
_diffrn_reflns_theta_full 27.50
_diffrn_reflns_theta_max 27.50
_diffrn_reflns_theta_min 2.53
_diffrn_standards_decay_% 0
_diffrn_standards_interval_count 0
_diffrn_standards_interval_time 0
_diffrn_standards_number 0
_exptl_absorpt_coefficient_mu 0.111
_exptl_absorpt_correction_type none
_exptl_crystal_colour 'Light yellow'
_exptl_crystal_density_diffrn 1.492
_exptl_crystal_density_method 'not measured'
_exptl_crystal_description Prism
_exptl_crystal_F_000 568
_exptl_crystal_size_max 0.40
_exptl_crystal_size_mid 0.15
_exptl_crystal_size_min 0.10
_refine_diff_density_max 0.266
_refine_diff_density_min -0.170
_refine_ls_extinction_method none
_refine_ls_goodness_of_fit_ref 1.042
_refine_ls_hydrogen_treatment mixed
_refine_ls_matrix_type full
_refine_ls_number_parameters 197
_refine_ls_number_reflns 1599
_refine_ls_number_restraints 4
_refine_ls_restrained_S_all 1.040
_refine_ls_R_factor_all 0.0337
_refine_ls_R_factor_gt 0.0304
_refine_ls_shift/su_max 0.001
_refine_ls_shift/su_mean 0.001
_refine_ls_structure_factor_coef Fsqd
_refine_ls_weighting_details 'calc w=1/[\s^2^(Fo^2^)+(0.0567P)^2^+0.1781P] where P=(Fo^2^+2Fc^2^)/3'
_refine_ls_weighting_scheme calc
_refine_ls_wR_factor_gt 0.0839
_refine_ls_wR_factor_ref 0.0875
_reflns_number_gt 1475
_reflns_number_total 1599
_reflns_threshold_expression I>2\s(I)
_cod_data_source_file xu2507.cif
_cod_data_source_block I
_cod_depositor_comments
;
The following automatic conversions were performed:
'_symmetry_cell_setting' value 'Orthorhombic' changed to 'orthorhombic'
according to '/home/saulius/struct/CIF-dictionaries/cif_core.dic'
dictionary named 'cif_core.dic' version 2.4.1 from
2010-06-29.

'_exptl_absorpt_correction_type' value 'None' changed to
'none' according to '/home/saulius/struct/CIF-dictionaries/cif_core.dic'
dictionary named 'cif_core.dic' version 2.4.1 from 2010-06-29.

Automatic conversion script
Id: cif_fix_enum 1527 2010-12-29 10:47:43Z saulius 

The following automatic conversions were performed:

'_symmetry_cell_setting' value 'Orthorhombic' changed to
'orthorhombic' according to
/home/saulius/struct/CIF-dictionaries/cif_core.dic dictionary named
'cif_core.dic' version 2.4.1 from
2010-06-29.

'_exptl_absorpt_correction_type' value 'None' changed to
'none' according to
/home/saulius/struct/CIF-dictionaries/cif_core.dic dictionary named
'cif_core.dic' version 2.4.1 from 2010-06-29.

Automatic conversion script
Id: cif_fix_values 1715 2011-07-08 13:25:40Z adriana 
;
_cod_database_code 2221866
_cod_database_fobs_code 2221866

loop_
_symmetry_equiv_pos_as_xyz
'x, y, z'
'-x+1/2, -y, z+1/2'
'-x, y+1/2, -z+1/2'
'x+1/2, -y+1/2, -z'

loop_
_atom_site_type_symbol
_atom_site_label
_atom_site_fract_x
_atom_site_fract_y
_atom_site_fract_z
_atom_site_U_iso_or_equiv
_atom_site_adp_type
_atom_site_calc_flag
_atom_site_refinement_flags
_atom_site_occupancy
_atom_site_disorder_assembly
_atom_site_disorder_group
O O1 0.60946(17) 0.59285(14) 0.90517(8) 0.0287(3) Uani d D 1 . .
O O2 0.72656(15) 0.62247(13) 0.46567(8) 0.0247(3) Uani d . 1 . .
O O3 0.65093(19) 0.92446(15) 0.39648(9) 0.0364(4) Uani d . 1 . .
O O4 0.63007(17) 0.90074(14) -0.04878(8) 0.0310(3) Uani d D 1 . .
N N1 0.49389(17) 0.72003(15) 0.47376(9) 0.0217(3) Uani d D 1 . .
N N2 0.49553(19) 0.74438(15) 0.37802(9) 0.0223(3) Uani d D 1 . .
C C1 0.6163(2) 0.60858(17) 0.81114(11) 0.0206(3) Uani d . 1 . .
C C2 0.7010(2) 0.52136(18) 0.75329(12) 0.0224(4) Uani d . 1 . .
H H2 0.7591 0.4487 0.7799 0.027 Uiso calc R 1 . .
C C3 0.7002(2) 0.54091(17) 0.65708(12) 0.0222(4) Uani d . 1 . .
H H3 0.7585 0.4818 0.6179 0.027 Uiso calc R 1 . .
C C4 0.61465(19) 0.64672(17) 0.61727(11) 0.0191(3) Uani d . 1 . .
C C5 0.5318(2) 0.73400(18) 0.67564(11) 0.0214(3) Uani d . 1 . .
H H5 0.4735 0.8065 0.6491 0.026 Uiso calc R 1 . .
C C6 0.5334(2) 0.71626(18) 0.77205(11) 0.0235(4) Uani d . 1 . .
H H6 0.4781 0.7774 0.8114 0.028 Uiso calc R 1 . .
C C7 0.6172(2) 0.66161(17) 0.51417(11) 0.0197(3) Uani d . 1 . .
C C8 0.5846(2) 0.84605(18) 0.34327(12) 0.0226(4) Uani d . 1 . .
C C9 0.5944(2) 0.85689(17) 0.23956(12) 0.0210(4) Uani d . 1 . .
C C10 0.7023(2) 0.94658(17) 0.20197(12) 0.0224(4) Uani d . 1 . .
H H10 0.7664 0.9979 0.2429 0.027 Uiso calc R 1 . .
C C11 0.7180(2) 0.96226(18) 0.10568(12) 0.0233(4) Uani d . 1 . .
H H11 0.7928 1.0232 0.0809 0.028 Uiso calc R 1 . .
C C12 0.6230(2) 0.88771(17) 0.04537(11) 0.0222(4) Uani d . 1 . .
C C13 0.5156(2) 0.79694(19) 0.08191(11) 0.0265(4) Uani d . 1 . .
H H13 0.4517 0.7455 0.0409 0.032 Uiso calc R 1 . .
C C14 0.5017(2) 0.78146(18) 0.17811(12) 0.0247(4) Uani d . 1 . .
H H14 0.4285 0.7189 0.2027 0.030 Uiso calc R 1 . .
H H1O 0.668(3) 0.529(2) 0.9222(17) 0.045(7) Uiso d D 1 . .
H H4O 0.698(2) 0.958(2) -0.0659(18) 0.050(8) Uiso d D 1 . .
H H1N 0.4167(19) 0.757(2) 0.5039(15) 0.031(6) Uiso d D 1 . .
H H2N 0.467(3) 0.6748(17) 0.3437(14) 0.046(7) Uiso d D 1 . .

loop_
_atom_site_aniso_label
_atom_site_aniso_U_11
_atom_site_aniso_U_22
_atom_site_aniso_U_33
_atom_site_aniso_U_12
_atom_site_aniso_U_13
_atom_site_aniso_U_23
O1 0.0391(8) 0.0299(7) 0.0172(6) 0.0076(6) -0.0011(5) 0.0049(5)
O2 0.0253(6) 0.0290(6) 0.0199(5) 0.0028(6) 0.0036(5) -0.0039(5)
O3 0.0500(9) 0.0399(8) 0.0194(6) -0.0174(7) -0.0003(6) -0.0066(6)
O4 0.0440(9) 0.0313(7) 0.0179(6) -0.0098(7) 0.0005(6) 0.0030(5)
N1 0.0219(7) 0.0300(7) 0.0132(6) 0.0027(7) 0.0014(6) -0.0001(6)
N2 0.0265(8) 0.0276(7) 0.0128(6) -0.0014(7) -0.0012(6) -0.0004(5)
C1 0.0244(9) 0.0209(7) 0.0167(7) -0.0032(7) -0.0023(6) 0.0014(6)
C2 0.0238(9) 0.0207(7) 0.0227(8) 0.0008(7) -0.0022(7) 0.0036(6)
C3 0.0216(9) 0.0221(8) 0.0230(8) 0.0012(7) 0.0014(7) -0.0016(6)
C4 0.0192(8) 0.0208(7) 0.0173(7) -0.0039(7) -0.0004(6) 0.0002(6)
C5 0.0236(9) 0.0206(7) 0.0199(7) 0.0021(7) -0.0005(7) 0.0008(6)
C6 0.0283(9) 0.0236(8) 0.0186(8) 0.0026(8) 0.0019(7) -0.0018(7)
C7 0.0208(8) 0.0188(7) 0.0194(8) -0.0029(7) 0.0009(6) -0.0025(6)
C8 0.0231(9) 0.0247(8) 0.0201(8) 0.0015(7) 0.0006(7) -0.0026(7)
C9 0.0231(8) 0.0217(8) 0.0181(8) 0.0019(7) -0.0001(6) -0.0009(6)
C10 0.0230(9) 0.0217(8) 0.0224(8) -0.0009(7) -0.0038(7) -0.0022(6)
C11 0.0262(9) 0.0210(8) 0.0227(8) -0.0018(7) -0.0007(7) 0.0027(7)
C12 0.0282(9) 0.0219(8) 0.0166(8) 0.0012(8) -0.0005(6) 0.0014(6)
C13 0.0296(10) 0.0295(9) 0.0206(8) -0.0065(8) -0.0028(7) -0.0026(7)
C14 0.0267(9) 0.0268(8) 0.0206(8) -0.0064(8) 0.0011(7) -0.0005(7)

loop_
_atom_type_symbol
_atom_type_description
_atom_type_scat_dispersion_real
_atom_type_scat_dispersion_imag
_atom_type_scat_source
C C 0.0033 0.0000 'International Tables Vol C Tables 4.2.6.8 and 6.1.1.4'
H H 0.0000 0.0000 'International Tables Vol C Tables 4.2.6.8 and 6.1.1.4'
N N 0.0061 0.0000 'International Tables Vol C Tables 4.2.6.8 and 6.1.1.4'
O O 0.0106 0.0000 'International Tables Vol C Tables 4.2.6.8 and 6.1.1.4'

loop_
_geom_angle_atom_site_label_1
_geom_angle_atom_site_label_2
_geom_angle_atom_site_label_3
_geom_angle_site_symmetry_1
_geom_angle_site_symmetry_3
_geom_angle
_geom_angle_publ_flag
C1 O1 H1O . . 110.1(18) ?
C12 O4 H4O . . 112.4(19) ?
O1 C1 C6 . . 117.41(15) ?
O1 C1 C2 . . 122.70(15) ?
C6 C1 C2 . . 119.88(15) ?
C3 C2 C1 . . 119.90(16) ?
C3 C2 H2 . . 120.1 ?
C1 C2 H2 . . 120.1 ?
C2 C3 C4 . . 120.52(16) ?
C2 C3 H3 . . 119.7 ?
C4 C3 H3 . . 119.7 ?
C5 C4 C3 . . 119.15(15) ?
C5 C4 C7 . . 122.84(15) ?
C3 C4 C7 . . 118.02(15) ?
C6 C5 C4 . . 120.74(16) ?
C6 C5 H5 . . 119.6 ?
C4 C5 H5 . . 119.6 ?
C5 C6 C1 . . 119.80(16) ?
C5 C6 H6 . . 120.1 ?
C1 C6 H6 . . 120.1 ?
O2 C7 N1 . . 120.37(14) ?
O2 C7 C4 . . 122.52(15) ?
N1 C7 C4 . . 117.11(14) ?
O3 C8 N2 . . 120.18(16) ?
O3 C8 C9 . . 123.09(17) ?
N2 C8 C9 . . 116.72(15) ?
C10 C9 C14 . . 118.62(15) ?
C10 C9 C8 . . 117.85(15) ?
C14 C9 C8 . . 123.53(16) ?
C11 C10 C9 . . 121.10(16) ?
C11 C10 H10 . . 119.5 ?
C9 C10 H10 . . 119.5 ?
C10 C11 C12 . . 119.54(17) ?
C10 C11 H11 . . 120.2 ?
C12 C11 H11 . . 120.2 ?
O4 C12 C13 . . 117.63(15) ?
O4 C12 C11 . . 122.39(16) ?
C13 C12 C11 . . 119.98(15) ?
C14 C13 C12 . . 119.96(16) ?
C14 C13 H13 . . 120.0 ?
C12 C13 H13 . . 120.0 ?
C13 C14 C9 . . 120.80(17) ?
C13 C14 H14 . . 119.6 ?
C9 C14 H14 . . 119.6 ?
C7 N1 N2 . . 119.10(14) ?
C7 N1 H1N . . 125.3(15) ?
N2 N1 H1N . . 114.8(16) ?
C8 N2 N1 . . 119.49(14) ?
C8 N2 H2N . . 121.9(16) ?
N1 N2 H2N . . 114.5(16) ?

loop_
_geom_bond_atom_site_label_1
_geom_bond_atom_site_label_2
_geom_bond_site_symmetry_2
_geom_bond_distance
_geom_bond_publ_flag
O1 C1 . 1.3506(19) ?
O1 H1O . 0.839(10) ?
O2 C7 . 1.237(2) ?
O3 C8 . 1.223(2) ?
O4 C12 . 1.3497(19) ?
O4 H4O . 0.846(10) ?
C1 C6 . 1.392(2) ?
C1 C2 . 1.396(2) ?
C2 C3 . 1.385(2) ?
C2 H2 . 0.9500 ?
C3 C4 . 1.395(2) ?
C3 H3 . 0.9500 ?
C4 C5 . 1.393(2) ?
C4 C7 . 1.477(2) ?
C5 C6 . 1.386(2) ?
C5 H5 . 0.9500 ?
C6 H6 . 0.9500 ?
C7 N1 . 1.345(2) ?
C8 N2 . 1.354(2) ?
C8 C9 . 1.485(2) ?
C9 C10 . 1.392(2) ?
C9 C14 . 1.400(2) ?
C10 C11 . 1.388(2) ?
C10 H10 . 0.9500 ?
C11 C12 . 1.398(2) ?
C11 H11 . 0.9500 ?
C12 C13 . 1.390(2) ?
C13 C14 . 1.385(2) ?
C13 H13 . 0.9500 ?
C14 H14 . 0.9500 ?
N1 N2 . 1.3856(18) ?
N1 H1N . 0.877(10) ?
N2 H2N . 0.874(10) ?

loop_
_geom_hbond_atom_site_label_D
_geom_hbond_atom_site_label_H
_geom_hbond_atom_site_label_A
_geom_hbond_site_symmetry_A
_geom_hbond_distance_DH
_geom_hbond_distance_HA
_geom_hbond_distance_DA
_geom_hbond_angle_DHA
_geom_hbond_publ_flag
O1 H1o O2 2_665 0.840(10) 1.850(10) 2.684(2) 172(3) yes
O4 H4o O3 2_674 0.850(10) 1.830(10) 2.675(2) 178(3) yes
N1 H1n O2 4_466 0.880(10) 2.080(10) 2.920(2) 162(2) yes

loop_
_geom_torsion_atom_site_label_1
_geom_torsion_atom_site_label_2
_geom_torsion_atom_site_label_3
_geom_torsion_atom_site_label_4
_geom_torsion_site_symmetry_1
_geom_torsion_site_symmetry_2
_geom_torsion_site_symmetry_3
_geom_torsion_site_symmetry_4
_geom_torsion
_geom_torsion_publ_flag
O1 C1 C2 C3 . . . . 178.36(16) ?
C6 C1 C2 C3 . . . . -1.0(3) ?
C1 C2 C3 C4 . . . . -0.4(3) ?
C2 C3 C4 C5 . . . . 1.0(3) ?
C2 C3 C4 C7 . . . . -179.43(16) ?
C3 C4 C5 C6 . . . . -0.2(3) ?
C7 C4 C5 C6 . . . . -179.74(16) ?
C4 C5 C6 C1 . . . . -1.2(3) ?
O1 C1 C6 C5 . . . . -177.59(17) ?
C2 C1 C6 C5 . . . . 1.8(3) ?
C5 C4 C7 O2 . . . . 152.83(17) ?
C3 C4 C7 O2 . . . . -26.7(2) ?
C5 C4 C7 N1 . . . . -27.4(2) ?
C3 C4 C7 N1 . . . . 153.10(16) ?
O3 C8 C9 C10 . . . . 10.2(3) ?
N2 C8 C9 C10 . . . . -170.57(16) ?
O3 C8 C9 C14 . . . . -170.11(19) ?
N2 C8 C9 C14 . . . . 9.1(3) ?
C14 C9 C10 C11 . . . . 0.4(3) ?
C8 C9 C10 C11 . . . . -179.92(17) ?
C9 C10 C11 C12 . . . . 0.6(3) ?
C10 C11 C12 O4 . . . . 178.43(16) ?
C10 C11 C12 C13 . . . . -1.1(3) ?
O4 C12 C13 C14 . . . . -178.89(17) ?
C11 C12 C13 C14 . . . . 0.6(3) ?
C12 C13 C14 C9 . . . . 0.3(3) ?
C10 C9 C14 C13 . . . . -0.9(3) ?
C8 C9 C14 C13 . . . . 179.49(17) ?
O2 C7 N1 N2 . . . . -4.4(2) ?
C4 C7 N1 N2 . . . . 175.75(14) ?
O3 C8 N2 N1 . . . . -7.3(3) ?
C9 C8 N2 N1 . . . . 173.48(15) ?
C7 N1 N2 C8 . . . . -72.5(2) ?

loop_
_cod_related_entry_id
_cod_related_entry_database
_cod_related_entry_code
1 ChemSpider 9555169
